data_7049158
loop_
_publ_author_name
'Bae, Dae Young'
'Park, Gyeong Su'
'Ko, Nakeun'
'Son, Kyung-sun'
'Lee, Eunsung'

_publ_section_title
;
 First-row early transition metal complexes with a highly sterically
 demanding triisopropylphenyl amino triphenolate ligand: synthesis and
 applications
;
_journal_name_full 'Dalton Transactions'
_journal_paper_doi 10.1039/C9DT00456D
_journal_year 2019
_chemical_formula_moiety 'C75 H99.05 Mn N Na2 O6'
_chemical_formula_sum 'C75 H99.06 Mn N Na2 O6'
_chemical_formula_weight 1211.52
_space_group_crystal_system orthorhombic
_space_group_IT_number 61
_space_group_name_Hall '-P 2ac 2ab'
_space_group_name_H-M_alt 'P b c a'
_symmetry_space_group_name_Hall '-P 2ac 2ab'
_symmetry_space_group_name_H-M 'P b c a'
_atom_sites_solution_hydrogens mixed
_audit_creation_date 2019-02-14
_audit_creation_method
;
Olex2 1.2
(compiled 2018.05.29 svn.r3508 for OlexSys, GUI svn.r5506)
;
_audit_update_record
;
2019-02-17 deposited with the CCDC.    2019-02-26 downloaded from the CCDC.
;
_cell_angle_alpha 90
_cell_angle_beta 90
_cell_angle_gamma 90
_cell_formula_units_Z 8
_cell_length_a 18.612(4)
_cell_length_b 27.311(6)
_cell_length_c 30.616(6)
_cell_measurement_reflns_used 60522
_cell_measurement_temperature 100
_cell_measurement_theta_max 26.372
_cell_measurement_theta_min 1.482
_cell_volume 15562(6)
_computing_cell_refinement HKL3000
_computing_data_collection 'PAL ADSC Quantum-210 ADX Program'
_computing_data_reduction HKL3000
_computing_molecular_graphics 'Olex2 (Dolomanov et al., 2009)'
_computing_publication_material 'Olex2 (Dolomanov et al., 2009)'
_computing_structure_refinement 'ShelXL (Sheldrick, 2015)'
_computing_structure_solution 'ShelXT (Sheldrick, 2015)'
_diffrn_ambient_temperature 100.0
_diffrn_measured_fraction_theta_full 0.999
_diffrn_measured_fraction_theta_max 0.999
_diffrn_measurement_device_type 'ADSC Q210 CCD area detector'
_diffrn_measurement_method 'omega scan'
_diffrn_radiation_monochromator 'Si(111) double crystal monochromator'
_diffrn_radiation_type synchrotron
_diffrn_radiation_wavelength 0.7000
_diffrn_reflns_av_R_equivalents 0.0618
_diffrn_reflns_av_unetI/netI 0.0491
_diffrn_reflns_Laue_measured_fraction_full 0.999
_diffrn_reflns_Laue_measured_fraction_max 0.999
_diffrn_reflns_limit_h_max 23
_diffrn_reflns_limit_h_min -23
_diffrn_reflns_limit_k_max 34
_diffrn_reflns_limit_k_min -34
_diffrn_reflns_limit_l_max 38
_diffrn_reflns_limit_l_min -38
_diffrn_reflns_number 60522
_diffrn_reflns_point_group_measured_fraction_full 0.999
_diffrn_reflns_point_group_measured_fraction_max 0.999
_diffrn_reflns_theta_full 25.242
_diffrn_reflns_theta_max 26.372
_diffrn_reflns_theta_min 1.482
_diffrn_source 'PLSII 2D bending magnet'
_exptl_absorpt_coefficient_mu 0.226
_exptl_absorpt_correction_type none
_exptl_crystal_colour 'clear light green'
_exptl_crystal_colour_lustre clear
_exptl_crystal_colour_modifier light
_exptl_crystal_colour_primary green
_exptl_crystal_density_diffrn 1.034
_exptl_crystal_description plate
_exptl_crystal_F_000 5208
_exptl_crystal_size_max 0.15
_exptl_crystal_size_mid 0.04
_exptl_crystal_size_min 0.02
_refine_diff_density_max 0.762
_refine_diff_density_min -0.478
_refine_diff_density_rms 0.056
_refine_ls_extinction_method none
_refine_ls_goodness_of_fit_ref 1.066
_refine_ls_hydrogen_treatment mixed
_refine_ls_matrix_type full
_refine_ls_number_parameters 840
_refine_ls_number_reflns 15909
_refine_ls_number_restraints 27
_refine_ls_restrained_S_all 1.068
_refine_ls_R_factor_all 0.1038
_refine_ls_R_factor_gt 0.0682
_refine_ls_shift/su_max 0.001
_refine_ls_shift/su_mean 0.000
_refine_ls_structure_factor_coef Fsqd
_refine_ls_weighting_details 'w=1/[\s^2^(Fo^2^)+(0.1331P)^2^] where P=(Fo^2^+2Fc^2^)/3'
_refine_ls_weighting_scheme calc
_refine_ls_wR_factor_gt 0.2089
_refine_ls_wR_factor_ref 0.2275
_reflns_Friedel_coverage 0.000
_reflns_number_gt 9297
_reflns_number_total 15909
_reflns_threshold_expression 'I > 2\s(I)'
_cod_data_source_file c9dt00456d2.cif
_cod_data_source_block pbca
_cod_original_cell_volume 15562(5)
_cod_database_code 7049158
_shelx_shelxl_version_number 2014/7
_shelx_space_group_comment
;
The symmetry employed for this shelxl refinement is uniquely defined
by the following loop, which should always be used as a source of
symmetry information in preference to the above space-group names.
They are only intended as comments.
;
_shelx_estimated_absorpt_t_max 0.995
_shelx_estimated_absorpt_t_min 0.967
_olex2_refinement_description
;
1. Fixed Uiso
 At 1.2 times of:
  All C(H) groups, All C(H,H) groups
 At 1.5 times of:
  All C(H,H,H) groups, All C(H,H,H,H,H,H) groups
2. Rigid body (RIGU) restrains
 C73, C72
 with sigma for 1-2 distances of 0.004 and sigma for 1-3 distances of 0.004
 C74
 with sigma for 1-2 distances of 0.004 and sigma for 1-3 distances of 0.004
 C74, C73, C72
 with sigma for 1-2 distances of 0.004 and sigma for 1-3 distances of 0.004
 C29, C29A, C30, C31A, C31
 with sigma for 1-2 distances of 0.004 and sigma for 1-3 distances of 0.004
3. Others
 Sof(C12A)=Sof(H12D)=Sof(H12E)=Sof(H12F)=Sof(C11A)=Sof(H11D)=Sof(H11E)=
 Sof(H11F)=1-FVAR(1)
 Sof(H10)=Sof(H10A)=Sof(C11)=Sof(H11A)=Sof(H11B)=Sof(H11C)=Sof(C12)=Sof(H12A)=
 Sof(H12B)=Sof(H12C)=FVAR(1)
 Fixed Sof: H57(0.5) H57A(0.5) H30D(0.5) H30E(0.5) H30F(0.5) H30A(0.5)
 H30B(0.5) H30C(0.5) C29(0.5) H29(0.5) C31(0.5) H31A(0.5) H31B(0.5) H31C(0.5)
 C58(0.5) H58A(0.5) H58B(0.5) H58C(0.5) C29A(0.5) H29A(0.5) C31A(0.5) H31D(0.5)
 H31E(0.5) H31F(0.5) C58A(0.5) H58D(0.5) H58E(0.5) H58F(0.5)
4.a Ternary CH refined with riding coordinates:
 C13(H13), C35(H35), C7(H7), C54(H54), C57(H57), C57(H57A), C10(H10),
 C10(H10A), C32(H32), C29(H29), C29A(H29A)
4.b Secondary CH2 refined with riding coordinates:
 C22(H22A,H22B), C44(H44A,H44B), C66(H66A,H66B), C75(H75A,H75B), C72(H72A,
 H72B), C73(H73A,H73B), C74(H74A,H74B)
4.c Aromatic/amide H refined with riding coordinates:
 C19(H19), C6(H6), C17(H17), C18(H18), C41(H41), C40(H40), C50(H50), C69(H69),
 C46(H46), C2(H2), C63(H63), C65(H65), C39(H39), C64(H64), C28(H28), C24(H24)
4.d Idealised Me refined as rotating group:
 C71(H71A,H71B,H71C), C15(H15A,H15B,H15C), C67(H67A,H67B,H67C), C14(H14A,H14B,
 H14C), C37(H37A,H37B,H37C), C36(H36A,H36B,H36C), C56(H56A,H56B,H56C), C52(H52A,
 H52B,H52C), C8(H8A,H8B,H8C), C55(H55A,H55B,H55C), C59(H59A,H59B,H59C), C9(H9A,
 H9B,H9C), C30(H30D,H30E,H30F), C30(H30A,H30B,H30C), C34(H34A,H34B,H34C),
 C33(H33A,H33B,H33C), C31(H31A,H31B,H31C), C58(H58A,H58B,H58C), C11(H11A,H11B,
 H11C), C12(H12A,H12B,H12C), C31A(H31D,H31E,H31F), C58A(H58D,H58E,H58F),
 C53(H53A,H53B,H53C), C12A(H12D,H12E,H12F), C11A(H11D,H11E,H11F)
;
_olex2_submission_special_instructions 'No special instructions were received'

loop_
_space_group_symop_operation_xyz
'x, y, z'
'-x+1/2, -y, z+1/2'
'-x, y+1/2, -z+1/2'
'x+1/2, -y+1/2, -z'
'-x, -y, -z'
'x-1/2, y, -z-1/2'
'x, -y-1/2, z-1/2'
'-x-1/2, y-1/2, z'

loop_
_atom_site_label
_atom_site_type_symbol
_atom_site_fract_x
_atom_site_fract_y
_atom_site_fract_z
_atom_site_U_iso_or_equiv
_atom_site_adp_type
_atom_site_occupancy
_atom_site_site_symmetry_order
_atom_site_calc_flag
_atom_site_refinement_flags_posn
_atom_site_refinement_flags_adp
_atom_site_refinement_flags_occupancy
_atom_site_disorder_assembly
_atom_site_disorder_group
Mn1 Mn 0.66264(2) 0.30556(2) 0.64459(2) 0.05038(15) Uani 1 1 d . . . . .
Na1 Na 0.73621(6) 0.21244(5) 0.58897(4) 0.0642(3) Uani 1 1 d . . . . .
Na2 Na 0.80974(7) 0.33179(5) 0.58751(4) 0.0654(3) Uani 1 1 d . . . . .
O3 O 0.69977(10) 0.36055(7) 0.60278(6) 0.0524(5) Uani 1 1 d . . . . .
O1 O 0.62515(10) 0.24649(7) 0.60748(6) 0.0514(5) Uani 1 1 d . . . . .
O4 O 0.76817(10) 0.27435(8) 0.63952(6) 0.0546(5) Uani 1 1 d . . . . .
O2 O 0.65803(10) 0.31089(9) 0.70989(7) 0.0628(6) Uani 1 1 d . . . . .
O5 O 0.85203(11) 0.25294(9) 0.56800(7) 0.0644(6) Uani 1 1 d . . . . .
N1 N 0.55411(12) 0.34054(9) 0.64051(7) 0.0484(6) Uani 1 1 d . . . . .
C5 C 0.66651(15) 0.20659(12) 0.50178(10) 0.0539(7) Uani 1 1 d . . . . .
C61 C 0.67085(15) 0.40410(12) 0.59541(10) 0.0539(7) Uani 1 1 d . . . . .
C19 C 0.43581(15) 0.26436(12) 0.57947(10) 0.0558(8) Uani 1 1 d . . . . .
H19 H 0.3947 0.2812 0.5900 0.067 Uiso 1 1 calc R . . . .
C4 C 0.61845(15) 0.18580(11) 0.53269(10) 0.0525(7) Uani 1 1 d . . . . .
C13 C 0.65401(16) 0.25664(13) 0.48273(10) 0.0601(8) Uani 1 1 d . . . . .
H13 H 0.6015 0.2638 0.4853 0.072 Uiso 1 1 calc R . . . .
C16 C 0.55529(15) 0.21451(11) 0.54881(9) 0.0495(7) Uani 1 1 d . . . . .
C20 C 0.50006(14) 0.26844(11) 0.60223(9) 0.0496(7) Uani 1 1 d . . . . .
O6 O 0.78002(15) 0.15012(11) 0.63397(10) 0.0922(8) Uani 1 1 d . . . . .
C70 C 0.89854(16) 0.24367(12) 0.59582(11) 0.0570(8) Uani 1 1 d . . . . .
C6 C 0.72808(16) 0.17915(13) 0.49007(11) 0.0597(8) Uani 1 1 d . . . . .
H6 H 0.7615 0.1930 0.4701 0.072 Uiso 1 1 calc R . . . .
C17 C 0.48971(16) 0.21184(12) 0.52721(10) 0.0552(7) Uani 1 1 d . . . . .
H17 H 0.4861 0.1924 0.5016 0.066 Uiso 1 1 calc R . . . .
C22 C 0.50242(15) 0.29929(11) 0.64303(10) 0.0522(7) Uani 1 1 d . . . . .
H22A H 0.4538 0.3126 0.6487 0.063 Uiso 1 1 calc R . . . .
H22B H 0.5155 0.2782 0.6681 0.063 Uiso 1 1 calc R . . . .
C62 C 0.59487(16) 0.41082(12) 0.59396(10) 0.0558(7) Uani 1 1 d . . . . .
C18 C 0.42983(16) 0.23654(12) 0.54188(10) 0.0580(8) Uani 1 1 d . . . . .
H18 H 0.3855 0.2345 0.5266 0.070 Uiso 1 1 calc R . . . .
C41 C 0.48858(16) 0.35927(13) 0.75080(11) 0.0611(8) Uani 1 1 d . . . . .
H41 H 0.4499 0.3794 0.7415 0.073 Uiso 1 1 calc R . . . .
C44 C 0.54474(16) 0.37436(12) 0.67814(10) 0.0558(7) Uani 1 1 d . . . . .
H44A H 0.4989 0.3922 0.6743 0.067 Uiso 1 1 calc R . . . .
H44B H 0.5840 0.3988 0.6775 0.067 Uiso 1 1 calc R . . . .
C66 C 0.54494(14) 0.36834(11) 0.59868(10) 0.0536(7) Uani 1 1 d . . . . .
H66A H 0.5526 0.3457 0.5739 0.064 Uiso 1 1 calc R . . . .
H66B H 0.4949 0.3804 0.5969 0.064 Uiso 1 1 calc R . . . .
C27 C 0.72444(16) 0.28350(15) 0.80945(10) 0.0660(9) Uani 1 1 d . . . . .
C1 C 0.74144(17) 0.13300(13) 0.50649(11) 0.0603(8) Uani 1 1 d . . . . .
C42 C 0.54434(15) 0.35025(12) 0.72256(10) 0.0571(8) Uani 1 1 d . . . . .
C40 C 0.48746(17) 0.33961(14) 0.79255(11) 0.0672(9) Uani 1 1 d . . . . .
H40 H 0.4489 0.3465 0.8119 0.081 Uiso 1 1 calc R . . . .
C21 C 0.56204(14) 0.24325(11) 0.58710(10) 0.0499(7) Uani 1 1 d . . . . .
C26 C 0.65916(16) 0.26518(15) 0.79248(11) 0.0676(9) Uani 1 1 d . . . . .
C35 C 0.73631(16) 0.33805(15) 0.81255(11) 0.0675(9) Uani 1 1 d . . . . .
H35 H 0.7138 0.3531 0.7861 0.081 Uiso 1 1 calc R . . . .
C60 C 0.71538(16) 0.44500(12) 0.58823(12) 0.0626(8) Uani 1 1 d . . . . .
C48 C 0.79549(16) 0.43795(12) 0.59056(12) 0.0616(8) Uani 1 1 d . . . . .
C50 C 0.90451(17) 0.43189(13) 0.63269(11) 0.0632(8) Uani 1 1 d . . . . .
H50 H 0.9283 0.4338 0.6601 0.076 Uiso 1 1 calc R . . . .
C3 C 0.63118(17) 0.13811(13) 0.54856(11) 0.0623(8) Uani 1 1 d . . . . .
C69 C 0.88899(16) 0.25050(14) 0.64110(11) 0.0644(9) Uani 1 1 d . . . . .
H69 H 0.9295 0.2451 0.6593 0.077 Uiso 1 1 calc R . . . .
C46 C 0.90827(17) 0.41839(13) 0.55618(11) 0.0657(9) Uani 1 1 d . . . . .
H46 H 0.9348 0.4110 0.5305 0.079 Uiso 1 1 calc R . . . .
C2 C 0.69216(17) 0.11259(13) 0.53506(11) 0.0652(8) Uani 1 1 d . . . . .
H2 H 0.7001 0.0804 0.5457 0.078 Uiso 1 1 calc R . . . .
C63 C 0.56721(18) 0.45651(13) 0.58570(12) 0.0713(10) Uani 1 1 d . . . . .
H63 H 0.5166 0.4607 0.5848 0.086 Uiso 1 1 calc R . . . .
C45 C 0.94425(16) 0.42067(13) 0.59569(11) 0.0637(8) Uani 1 1 d . . . . .
C43 C 0.60311(15) 0.31999(13) 0.73566(10) 0.0574(8) Uani 1 1 d . . . . .
C49 C 0.83068(17) 0.44050(13) 0.63086(12) 0.0637(8) Uani 1 1 d . . . . .
C51 C 1.02528(17) 0.41169(15) 0.59915(12) 0.0691(9) Uani 1 1 d . . . . .
C71 C 0.97022(17) 0.22454(14) 0.58034(12) 0.0695(9) Uani 1 1 d . . . . .
H71A H 0.9749 0.2302 0.5489 0.104 Uiso 1 1 calc GR . . . .
H71B H 0.9734 0.1894 0.5863 0.104 Uiso 1 1 calc GR . . . .
H71C H 1.0089 0.2416 0.5958 0.104 Uiso 1 1 calc GR . . . .
C47 C 0.83483(16) 0.42654(13) 0.55259(11) 0.0633(9) Uani 1 1 d . . . . .
C38 C 0.60071(16) 0.29966(13) 0.77830(11) 0.0626(8) Uani 1 1 d . . . . .
C65 C 0.6856(2) 0.49011(14) 0.58025(15) 0.0825(11) Uani 1 1 d . . . . .
H65 H 0.7164 0.5174 0.5757 0.099 Uiso 1 1 calc R . . . .
C15 C 0.6941(2) 0.29554(14) 0.50894(13) 0.0756(10) Uani 1 1 d . . . . .
H15A H 0.6765 0.2956 0.5391 0.113 Uiso 1 1 calc GR . . . .
H15B H 0.6859 0.3278 0.4958 0.113 Uiso 1 1 calc GR . . . .
H15C H 0.7456 0.2882 0.5088 0.113 Uiso 1 1 calc GR . . . .
C39 C 0.54343(17) 0.30995(15) 0.80534(11) 0.0689(9) Uani 1 1 d . . . . .
H39 H 0.5426 0.2961 0.8338 0.083 Uiso 1 1 calc R . . . .
C67 C 0.82193(19) 0.26836(15) 0.71038(11) 0.0716(10) Uani 1 1 d . . . . .
H67A H 0.8122 0.3024 0.7187 0.107 Uiso 1 1 calc GR . . . .
H67B H 0.8678 0.2580 0.7230 0.107 Uiso 1 1 calc GR . . . .
H67C H 0.7833 0.2473 0.7214 0.107 Uiso 1 1 calc GR . . . .
C64 C 0.6114(2) 0.49701(15) 0.57862(16) 0.0883(13) Uani 1 1 d . . . . .
H64 H 0.5915 0.5284 0.5728 0.106 Uiso 1 1 calc R . . . .
C7 C 0.80836(18) 0.10391(14) 0.49294(12) 0.0689(9) Uani 1 1 d . . . . .
H7 H 0.8092 0.0735 0.5111 0.083 Uiso 1 1 calc R . . . .
C54 C 0.79838(19) 0.42333(15) 0.50787(12) 0.0748(10) Uani 1 1 d . . . . .
H54 H 0.7466 0.4152 0.5127 0.090 Uiso 1 1 calc R . . . .
C68 C 0.82553(16) 0.26446(12) 0.66130(11) 0.0572(8) Uani 1 1 d . . . . .
C14 C 0.6741(2) 0.26058(15) 0.43424(12) 0.0768(10) Uani 1 1 d . . . . .
H14A H 0.7263 0.2572 0.4310 0.115 Uiso 1 1 calc GR . . . .
H14B H 0.6590 0.2925 0.4230 0.115 Uiso 1 1 calc GR . . . .
H14C H 0.6500 0.2345 0.4178 0.115 Uiso 1 1 calc GR . . . .
C37 C 0.6982(2) 0.36052(19) 0.85308(13) 0.0910(13) Uani 1 1 d . . . . .
H37A H 0.6463 0.3550 0.8509 0.136 Uiso 1 1 calc GR . . . .
H37B H 0.7078 0.3958 0.8542 0.136 Uiso 1 1 calc GR . . . .
H37C H 0.7166 0.3450 0.8797 0.136 Uiso 1 1 calc GR . . . .
C28 C 0.77604(18) 0.25084(17) 0.82363(12) 0.0787(11) Uani 1 1 d . . . . .
H28 H 0.8194 0.2632 0.8358 0.094 Uiso 1 1 calc R . . . .
C36 C 0.81499(17) 0.35381(16) 0.81293(12) 0.0753(10) Uani 1 1 d . . . . .
H36A H 0.8368 0.3448 0.8409 0.113 Uiso 1 1 calc GR . . . .
H36B H 0.8180 0.3894 0.8089 0.113 Uiso 1 1 calc GR . . . .
H36C H 0.8407 0.3374 0.7892 0.113 Uiso 1 1 calc GR . . . .
C57 C 0.7900(2) 0.45272(16) 0.67288(12) 0.0768(10) Uani 1 1 d . . . . .
H57 H 0.7396 0.4628 0.6661 0.092 Uiso 0.5 1 calc R . P A 1
H57A H 0.7391 0.4520 0.6626 0.092 Uiso 0.5 1 calc R . P B 2
C25 C 0.64852(19) 0.21463(17) 0.78999(15) 0.0837(11) Uani 1 1 d . . . . .
C56 C 0.8300(2) 0.38414(17) 0.47845(13) 0.0844(11) Uani 1 1 d . . . . .
H56A H 0.8780 0.3942 0.4689 0.127 Uiso 1 1 calc GR . . . .
H56B H 0.7990 0.3797 0.4529 0.127 Uiso 1 1 calc GR . . . .
H56C H 0.8333 0.3532 0.4946 0.127 Uiso 1 1 calc GR . . . .
C52 C 1.0657(2) 0.45742(19) 0.58626(17) 0.1079(16) Uani 1 1 d . . . . .
H52A H 1.0547 0.4656 0.5558 0.162 Uiso 1 1 calc GR . . . .
H52B H 1.1174 0.4518 0.5894 0.162 Uiso 1 1 calc GR . . . .
H52C H 1.0511 0.4846 0.6052 0.162 Uiso 1 1 calc GR . . . .
C8 C 0.87789(19) 0.13195(17) 0.50267(17) 0.0960(13) Uani 1 1 d . . . . .
H8A H 0.8806 0.1609 0.4839 0.144 Uiso 1 1 calc GR . . . .
H8B H 0.9193 0.1107 0.4970 0.144 Uiso 1 1 calc GR . . . .
H8C H 0.8782 0.1421 0.5334 0.144 Uiso 1 1 calc GR . . . .
C55 C 0.8019(3) 0.47301(17) 0.48564(17) 0.1138(17) Uani 1 1 d . . . . .
H55A H 0.7778 0.4975 0.5039 0.171 Uiso 1 1 calc GR . . . .
H55B H 0.7779 0.4712 0.4572 0.171 Uiso 1 1 calc GR . . . .
H55C H 0.8523 0.4824 0.4815 0.171 Uiso 1 1 calc GR . . . .
C10 C 0.5779(2) 0.11372(14) 0.57949(15) 0.0829(12) Uani 1 1 d . . . . .
H10 H 0.5554 0.1416 0.5957 0.099 Uiso 0.527(11) 1 calc R . P C 1
H10A H 0.5324 0.1326 0.5752 0.099 Uiso 0.527(11) 1 calc R . P C 2
C59 C 0.7906(3) 0.41169(17) 0.70492(14) 0.0990(14) Uani 1 1 d . . . . .
H59A H 0.7772 0.3812 0.6901 0.149 Uiso 1 1 calc GR . . . .
H59B H 0.7561 0.4186 0.7283 0.149 Uiso 1 1 calc GR . . . .
H59C H 0.8388 0.4083 0.7174 0.149 Uiso 1 1 calc GR . . . .
C9 C 0.8055(2) 0.08823(17) 0.44657(13) 0.0914(12) Uani 1 1 d . . . . .
H9A H 0.7593 0.0723 0.4408 0.137 Uiso 1 1 calc GR . . . .
H9B H 0.8446 0.0652 0.4407 0.137 Uiso 1 1 calc GR . . . .
H9C H 0.8106 0.1169 0.4276 0.137 Uiso 1 1 calc GR . . . .
C30 C 0.8965(2) 0.17503(18) 0.81570(16) 0.0965(13) Uani 1 1 d . U . . .
H30D H 0.8866 0.1579 0.7882 0.145 Uiso 0.5 1 calc GR . P D 2
H30E H 0.9374 0.1595 0.8304 0.145 Uiso 0.5 1 calc GR . P D 2
H30F H 0.9079 0.2094 0.8096 0.145 Uiso 0.5 1 calc GR . P D 2
H30A H 0.8999 0.1836 0.7847 0.145 Uiso 0.5 1 calc GR . P E 1
H30B H 0.9309 0.1489 0.8223 0.145 Uiso 0.5 1 calc GR . P E 1
H30C H 0.9076 0.2039 0.8335 0.145 Uiso 0.5 1 calc GR . P E 1
C24 C 0.7024(2) 0.18399(17) 0.80398(18) 0.1003(15) Uani 1 1 d . . . . .
H24 H 0.6948 0.1497 0.8019 0.120 Uiso 1 1 calc R . . . .
C32 C 0.5793(2) 0.19397(17) 0.77076(19) 0.0988(14) Uani 1 1 d . . . . .
H32 H 0.5453 0.2221 0.7677 0.119 Uiso 1 1 calc R . . . .
C23 C 0.7665(2) 0.20025(19) 0.82071(17) 0.1006(15) Uani 1 1 d . . . . .
C75 C 0.8394(2) 0.11815(19) 0.6245(2) 0.1103(16) Uani 1 1 d . . . . .
H75A H 0.8810 0.1377 0.6145 0.132 Uiso 1 1 calc R . . . .
H75B H 0.8259 0.0953 0.6008 0.132 Uiso 1 1 calc R . . . .
C34 C 0.5438(3) 0.1577(2) 0.8010(2) 0.1258(19) Uani 1 1 d . . . . .
H34A H 0.5733 0.1280 0.8029 0.189 Uiso 1 1 calc GR . . . .
H34B H 0.4961 0.1493 0.7897 0.189 Uiso 1 1 calc GR . . . .
H34C H 0.5389 0.1722 0.8302 0.189 Uiso 1 1 calc GR . . . .
C33 C 0.5925(3) 0.1752(3) 0.7264(2) 0.146(2) Uani 1 1 d . . . . .
H33A H 0.6217 0.1988 0.7101 0.218 Uiso 1 1 calc GR . . . .
H33B H 0.5465 0.1704 0.7114 0.218 Uiso 1 1 calc GR . . . .
H33C H 0.6180 0.1439 0.7282 0.218 Uiso 1 1 calc GR . . . .
C29 C 0.8252(5) 0.1721(4) 0.8475(4) 0.072(2) Uani 0.5 1 d . U P F 2
H29 H 0.8339 0.1872 0.8768 0.087 Uiso 0.5 1 calc R . P F 2
C72 C 0.7660(4) 0.1447(3) 0.67853(18) 0.134(2) Uani 1 1 d . U . . .
H72A H 0.7237 0.1233 0.6830 0.161 Uiso 1 1 calc R . . . .
H72B H 0.7561 0.1770 0.6920 0.161 Uiso 1 1 calc R . . . .
C73 C 0.8299(4) 0.1226(3) 0.6982(2) 0.148(2) Uani 1 1 d . U . . .
H73A H 0.8171 0.1033 0.7244 0.178 Uiso 1 1 calc R . . . .
H73B H 0.8653 0.1481 0.7065 0.178 Uiso 1 1 calc R . . . .
C74 C 0.8587(4) 0.0907(3) 0.6634(2) 0.152(3) Uani 1 1 d . U . . .
H74A H 0.9115 0.0868 0.6659 0.183 Uiso 1 1 calc R . . . .
H74B H 0.8357 0.0580 0.6637 0.183 Uiso 1 1 calc R . . . .
C31 C 0.8031(5) 0.1177(3) 0.8510(3) 0.085(2) Uani 0.5 1 d . U P F 2
H31A H 0.7936 0.1047 0.8217 0.128 Uiso 0.5 1 calc GR . P F 2
H31B H 0.7596 0.1149 0.8688 0.128 Uiso 0.5 1 calc GR . P F 2
H31C H 0.8420 0.0989 0.8645 0.128 Uiso 0.5 1 calc GR . P F 2
C58 C 0.8303(7) 0.4946(4) 0.7017(4) 0.093(3) Uani 0.5 1 d . . P G 1
H58A H 0.8659 0.4791 0.7209 0.139 Uiso 0.5 1 calc GR . P G 1
H58B H 0.7948 0.5121 0.7194 0.139 Uiso 0.5 1 calc GR . P G 1
H58C H 0.8545 0.5177 0.6821 0.139 Uiso 0.5 1 calc GR . P G 1
C11 C 0.6217(5) 0.0816(4) 0.6183(3) 0.102(4) Uani 0.527(11) 1 d . . P C 1
H11A H 0.6382 0.0504 0.6061 0.153 Uiso 0.527(11) 1 calc GR . P C 1
H11B H 0.5892 0.0752 0.6428 0.153 Uiso 0.527(11) 1 calc GR . P C 1
H11C H 0.6632 0.1004 0.6286 0.153 Uiso 0.527(11) 1 calc GR . P C 1
C12 C 0.5590(6) 0.0593(4) 0.5617(3) 0.083(3) Uani 0.527(11) 1 d . . P C 2
H12A H 0.5470 0.0610 0.5306 0.125 Uiso 0.527(11) 1 calc GR . P C 2
H12B H 0.5180 0.0462 0.5780 0.125 Uiso 0.527(11) 1 calc GR . P C 2
H12C H 0.6007 0.0378 0.5658 0.125 Uiso 0.527(11) 1 calc GR . P C 2
C29A C 0.8254(5) 0.1586(4) 0.8253(4) 0.086(3) Uani 0.5 1 d . U P F 1
H29A H 0.8125 0.1293 0.8073 0.103 Uiso 0.5 1 calc R . P F 1
C31A C 0.8243(6) 0.1469(5) 0.8715(4) 0.104(3) Uani 0.5 1 d . U P F 1
H31D H 0.8610 0.1222 0.8778 0.156 Uiso 0.5 1 calc GR . P F 1
H31E H 0.7769 0.1342 0.8795 0.156 Uiso 0.5 1 calc GR . P F 1
H31F H 0.8344 0.1766 0.8885 0.156 Uiso 0.5 1 calc GR . P F 1
C58A C 0.8000(10) 0.5029(6) 0.6806(5) 0.135(6) Uani 0.5 1 d . . P G 2
H58D H 0.8472 0.5082 0.6939 0.203 Uiso 0.5 1 calc GR . P G 2
H58E H 0.7625 0.5148 0.7003 0.203 Uiso 0.5 1 calc GR . P G 2
H58F H 0.7974 0.5207 0.6528 0.203 Uiso 0.5 1 calc GR . P G 2
C53 C 1.0486(2) 0.36904(19) 0.57200(14) 0.0995(15) Uani 1 1 d . . . . .
H53A H 1.0243 0.3393 0.5822 0.149 Uiso 1 1 calc GR . . . .
H53B H 1.1007 0.3648 0.5747 0.149 Uiso 1 1 calc GR . . . .
H53C H 1.0362 0.3750 0.5414 0.149 Uiso 1 1 calc GR . . . .
C12A C 0.5228(6) 0.0898(4) 0.5619(3) 0.085(3) Uani 0.473(11) 1 d . . P C 1
H12D H 0.4914 0.1131 0.5467 0.128 Uiso 0.473(11) 1 calc GR . P C 1
H12E H 0.4955 0.0733 0.5850 0.128 Uiso 0.473(11) 1 calc GR . P C 1
H12F H 0.5407 0.0655 0.5410 0.128 Uiso 0.473(11) 1 calc GR . P C 1
C11A C 0.5910(5) 0.1173(4) 0.6223(3) 0.070(3) Uani 0.473(11) 1 d . . P C 2
H11D H 0.6370 0.1015 0.6290 0.106 Uiso 0.473(11) 1 calc GR . P C 2
H11E H 0.5524 0.1011 0.6386 0.106 Uiso 0.473(11) 1 calc GR . P C 2
H11F H 0.5932 0.1519 0.6306 0.106 Uiso 0.473(11) 1 calc GR . P C 2
H51 H 1.0384(16) 0.4016(11) 0.6320(10) 0.056(8) Uiso 1 1 d . . . . .

loop_
_atom_site_aniso_label
_atom_site_aniso_U_11
_atom_site_aniso_U_22
_atom_site_aniso_U_33
_atom_site_aniso_U_23
_atom_site_aniso_U_13
_atom_site_aniso_U_12
Mn1 0.0343(2) 0.0623(3) 0.0546(3) 0.0004(2) -0.00014(19) 0.00194(19)
Na1 0.0460(6) 0.0771(8) 0.0696(8) -0.0088(6) -0.0026(6) 0.0062(6)
Na2 0.0500(7) 0.0753(9) 0.0709(8) 0.0085(7) 0.0085(6) 0.0034(6)
O3 0.0398(10) 0.0596(13) 0.0578(12) 0.0040(10) 0.0025(9) 0.0001(9)
O1 0.0363(10) 0.0633(12) 0.0548(11) -0.0002(10) -0.0033(9) 0.0012(9)
O4 0.0368(10) 0.0720(14) 0.0549(12) 0.0029(10) 0.0004(9) 0.0019(9)
O2 0.0400(11) 0.0941(17) 0.0543(12) 0.0055(11) 0.0003(10) 0.0058(10)
O5 0.0489(12) 0.0869(16) 0.0573(13) -0.0020(11) -0.0017(10) 0.0060(11)
N1 0.0361(11) 0.0601(15) 0.0491(13) 0.0034(11) -0.0024(10) 0.0013(10)
C5 0.0434(15) 0.068(2) 0.0504(16) -0.0051(14) -0.0013(13) -0.0003(14)
C61 0.0412(15) 0.0632(19) 0.0574(17) 0.0063(15) -0.0008(13) -0.0009(14)
C19 0.0376(15) 0.070(2) 0.0592(18) 0.0026(15) 0.0023(13) 0.0034(13)
C4 0.0435(15) 0.0631(19) 0.0508(16) -0.0076(14) -0.0017(13) -0.0009(13)
C13 0.0483(16) 0.076(2) 0.0559(18) 0.0009(16) 0.0069(15) -0.0005(15)
C16 0.0389(15) 0.0582(17) 0.0515(16) 0.0037(14) 0.0014(13) -0.0007(13)
C20 0.0365(14) 0.0632(18) 0.0492(16) 0.0005(13) 0.0014(12) -0.0017(12)
O6 0.0825(18) 0.094(2) 0.100(2) 0.0188(16) 0.0004(16) 0.0021(15)
C70 0.0410(15) 0.069(2) 0.0609(19) 0.0005(15) -0.0026(15) 0.0006(14)
C6 0.0437(16) 0.080(2) 0.0552(18) -0.0058(16) 0.0038(14) -0.0058(15)
C17 0.0483(16) 0.0645(19) 0.0529(17) -0.0046(14) -0.0004(14) -0.0037(14)
C22 0.0329(13) 0.0650(19) 0.0588(17) 0.0017(15) 0.0030(13) 0.0002(12)
C62 0.0468(16) 0.0612(19) 0.0592(18) 0.0076(15) 0.0003(14) 0.0030(14)
C18 0.0386(15) 0.078(2) 0.0572(18) -0.0030(16) -0.0036(14) -0.0025(14)
C41 0.0426(16) 0.080(2) 0.0610(19) -0.0120(17) -0.0037(15) 0.0002(15)
C44 0.0426(15) 0.066(2) 0.0587(18) -0.0056(15) -0.0006(14) 0.0033(14)
C66 0.0344(14) 0.0666(19) 0.0596(17) 0.0033(15) -0.0031(13) 0.0049(13)
C27 0.0436(17) 0.105(3) 0.0495(17) 0.0162(18) 0.0008(14) 0.0015(17)
C1 0.0509(17) 0.070(2) 0.0598(18) -0.0080(16) -0.0010(15) 0.0054(15)
C42 0.0403(15) 0.074(2) 0.0568(18) -0.0046(16) -0.0048(14) -0.0013(14)
C40 0.0421(16) 0.102(3) 0.0572(19) -0.0074(18) 0.0013(15) -0.0014(17)
C21 0.0374(14) 0.0620(18) 0.0504(16) 0.0033(14) 0.0020(13) -0.0029(13)
C26 0.0434(17) 0.104(3) 0.0550(18) 0.0172(18) 0.0001(15) -0.0031(17)
C35 0.0393(16) 0.109(3) 0.0545(18) 0.0061(18) -0.0046(14) -0.0003(17)
C60 0.0472(17) 0.063(2) 0.077(2) 0.0142(17) -0.0002(16) 0.0012(14)
C48 0.0432(16) 0.064(2) 0.078(2) 0.0151(17) -0.0015(16) -0.0033(14)
C50 0.0524(18) 0.078(2) 0.0596(19) 0.0079(16) -0.0005(15) 0.0014(16)
C3 0.0531(18) 0.066(2) 0.068(2) -0.0008(16) 0.0055(16) 0.0022(15)
C69 0.0406(15) 0.089(2) 0.064(2) 0.0032(17) -0.0010(15) 0.0048(16)
C46 0.0479(17) 0.091(3) 0.0580(19) 0.0092(17) 0.0036(15) -0.0066(16)
C2 0.0556(18) 0.067(2) 0.073(2) -0.0038(17) 0.0040(17) 0.0045(16)
C63 0.0488(18) 0.071(2) 0.094(3) 0.0120(19) -0.0004(18) 0.0047(16)
C45 0.0424(16) 0.081(2) 0.067(2) 0.0109(17) -0.0010(16) -0.0030(15)
C43 0.0378(15) 0.080(2) 0.0541(17) -0.0001(15) -0.0033(14) -0.0024(14)
C49 0.0489(17) 0.073(2) 0.069(2) 0.0104(17) 0.0033(16) 0.0040(15)
C51 0.0437(17) 0.102(3) 0.061(2) 0.0027(19) -0.0022(16) -0.0011(17)
C71 0.0511(18) 0.087(2) 0.071(2) -0.0055(18) 0.0075(16) 0.0036(17)
C47 0.0426(16) 0.078(2) 0.069(2) 0.0155(17) -0.0059(16) -0.0088(15)
C38 0.0412(16) 0.091(2) 0.0556(18) 0.0044(17) -0.0050(14) -0.0060(16)
C65 0.058(2) 0.068(2) 0.121(3) 0.026(2) -0.003(2) -0.0069(17)
C15 0.076(2) 0.076(2) 0.075(2) 0.0034(19) -0.005(2) -0.0070(18)
C39 0.0463(17) 0.108(3) 0.0525(18) 0.0009(18) 0.0018(15) -0.0088(18)
C67 0.061(2) 0.100(3) 0.0537(18) 0.0053(18) -0.0006(16) 0.0118(18)
C64 0.061(2) 0.068(2) 0.136(4) 0.029(2) -0.007(2) 0.0052(18)
C7 0.0573(19) 0.076(2) 0.074(2) 0.0013(18) 0.0049(17) 0.0076(17)
C54 0.0528(19) 0.096(3) 0.076(2) 0.016(2) -0.0037(18) -0.0088(18)
C68 0.0468(17) 0.070(2) 0.0546(17) 0.0057(15) -0.0031(14) 0.0012(14)
C14 0.072(2) 0.094(3) 0.064(2) 0.0098(19) 0.0074(18) 0.008(2)
C37 0.055(2) 0.141(4) 0.076(2) -0.018(2) 0.0035(19) -0.008(2)
C28 0.0458(18) 0.118(3) 0.072(2) 0.029(2) -0.0076(16) -0.0027(19)
C36 0.0463(17) 0.111(3) 0.069(2) 0.006(2) 0.0010(16) -0.0012(18)
C57 0.062(2) 0.097(3) 0.071(2) 0.004(2) 0.0035(18) 0.015(2)
C25 0.055(2) 0.096(3) 0.100(3) 0.021(2) -0.004(2) -0.004(2)
C56 0.066(2) 0.113(3) 0.074(2) 0.001(2) -0.0063(19) -0.010(2)
C52 0.051(2) 0.138(4) 0.134(4) 0.033(3) -0.009(2) -0.021(2)
C8 0.051(2) 0.103(3) 0.134(4) -0.002(3) 0.009(2) 0.005(2)
C55 0.136(4) 0.101(3) 0.104(3) 0.028(3) -0.053(3) -0.010(3)
C10 0.077(3) 0.063(2) 0.109(3) 0.017(2) 0.034(2) 0.0093(19)
C59 0.118(4) 0.103(3) 0.076(3) 0.013(2) 0.030(3) 0.022(3)
C9 0.085(3) 0.113(3) 0.076(3) -0.004(2) 0.014(2) 0.035(2)
C30 0.073(2) 0.105(3) 0.112(3) 0.009(3) -0.015(2) 0.017(2)
C24 0.064(2) 0.094(3) 0.143(4) 0.042(3) -0.007(3) -0.008(2)
C32 0.064(2) 0.093(3) 0.140(4) 0.005(3) -0.010(3) -0.013(2)
C23 0.058(2) 0.112(4) 0.132(4) 0.053(3) -0.007(2) 0.000(2)
C75 0.082(3) 0.096(3) 0.153(5) 0.013(3) -0.005(3) 0.014(3)
C34 0.073(3) 0.144(5) 0.161(5) 0.004(4) 0.010(3) -0.026(3)
C33 0.089(4) 0.206(7) 0.142(5) -0.003(5) -0.028(4) -0.039(4)
C29 0.076(5) 0.084(6) 0.057(5) -0.002(4) -0.016(4) 0.012(4)
C72 0.151(5) 0.154(5) 0.097(4) 0.013(4) 0.011(3) 0.007(4)
C73 0.177(6) 0.156(5) 0.112(4) -0.013(4) -0.056(4) 0.047(4)
C74 0.194(6) 0.135(5) 0.129(4) -0.018(4) -0.067(4) 0.051(4)
C31 0.091(6) 0.091(5) 0.074(5) 0.002(4) -0.021(5) 0.013(4)
C58 0.118(9) 0.075(7) 0.084(7) -0.020(6) 0.026(6) -0.012(6)
C11 0.083(6) 0.105(8) 0.118(7) 0.049(6) 0.001(5) 0.002(5)
C12 0.087(6) 0.077(6) 0.086(5) 0.002(4) 0.004(5) -0.019(5)
C29A 0.071(5) 0.094(7) 0.092(7) 0.014(5) -0.014(5) 0.013(4)
C31A 0.091(6) 0.125(9) 0.096(6) 0.033(6) -0.010(5) 0.024(6)
C58A 0.198(17) 0.104(9) 0.103(10) 0.000(8) 0.022(9) 0.063(10)
C53 0.056(2) 0.160(4) 0.082(3) -0.028(3) -0.016(2) 0.025(2)
C12A 0.068(6) 0.087(8) 0.101(7) 0.002(6) 0.000(5) -0.019(5)
C11A 0.078(6) 0.071(6) 0.062(5) 0.001(4) 0.014(4) -0.012(5)

loop_
_atom_type_symbol
_atom_type_description
_atom_type_scat_dispersion_real
_atom_type_scat_dispersion_imag
_atom_type_scat_source
C C 0.0033 0.0016 'International Tables Vol C Tables 4.2.6.8 and 6.1.1.4'
H H 0.0000 0.0000 'International Tables Vol C Tables 4.2.6.8 and 6.1.1.4'
Mn Mn 0.3368 0.7283 'International Tables Vol C Tables 4.2.6.8 and 6.1.1.4'
N N 0.0061 0.0033 'International Tables Vol C Tables 4.2.6.8 and 6.1.1.4'
Na Na 0.0362 0.0249 'International Tables Vol C Tables 4.2.6.8 and 6.1.1.4'
O O 0.0106 0.0060 'International Tables Vol C Tables 4.2.6.8 and 6.1.1.4'

loop_
_geom_angle_atom_site_label_1
_geom_angle_atom_site_label_2
_geom_angle_atom_site_label_3
_geom_angle
O3 Mn1 O1 109.36(8)
O3 Mn1 O4 86.47(8)
O3 Mn1 N1 87.57(8)
O1 Mn1 O4 87.69(8)
O1 Mn1 N1 89.87(8)
O4 Mn1 N1 172.42(8)
O2 Mn1 O3 124.90(9)
O2 Mn1 O1 125.63(9)
O2 Mn1 O4 98.05(8)
O2 Mn1 N1 89.21(8)
O1 Na1 O4 77.26(8)
O1 Na1 O5 130.35(9)
O1 Na1 C5 81.55(8)
O1 Na1 C4 64.70(8)
O1 Na1 O6 117.11(10)
O1 Na1 C3 78.35(8)
O4 Na1 O5 68.67(8)
O4 Na1 C5 137.31(10)
O4 Na1 C4 139.66(9)
O4 Na1 C3 153.27(9)
O5 Na1 C5 99.74(9)
O5 Na1 C4 127.77(9)
O5 Na1 C3 137.25(9)
C5 Na1 C3 47.65(9)
C4 Na1 C5 28.03(8)
C4 Na1 C3 27.12(9)
O6 Na1 O4 92.70(10)
O6 Na1 O5 99.92(10)
O6 Na1 C5 129.99(11)
O6 Na1 C4 115.73(11)
O6 Na1 C3 88.75(11)
O3 Na2 O4 78.07(8)
O3 Na2 O5 132.41(9)
O3 Na2 C48 63.99(8)
O3 Na2 C47 84.80(9)
O4 Na2 O5 71.07(8)
O4 Na2 C48 127.50(10)
O4 Na2 C47 155.78(11)
O5 Na2 C48 160.56(10)
O5 Na2 C47 132.76(11)
C47 Na2 C48 28.32(10)
Mn1 O3 Na2 100.24(9)
C61 O3 Mn1 127.94(17)
C61 O3 Na2 130.54(18)
Mn1 O1 Na1 98.25(8)
C21 O1 Mn1 126.81(18)
C21 O1 Na1 129.76(18)
Mn1 O4 Na1 95.80(8)
Mn1 O4 Na2 94.86(8)
Na2 O4 Na1 96.65(9)
C68 O4 Mn1 143.6(2)
C68 O4 Na1 113.4(2)
C68 O4 Na2 102.51(18)
C43 O2 Mn1 130.15(18)
Na2 O5 Na1 92.91(8)
C70 O5 Na1 109.5(2)
C70 O5 Na2 104.1(2)
C22 N1 Mn1 104.97(17)
C22 N1 C44 110.8(2)
C22 N1 C66 110.8(2)
C44 N1 Mn1 109.12(16)
C44 N1 C66 109.5(2)
C66 N1 Mn1 111.52(16)
C4 C5 Na1 72.43(17)
C4 C5 C13 121.6(3)
C13 C5 Na1 111.5(2)
C6 C5 Na1 84.41(18)
C6 C5 C4 117.8(3)
C6 C5 C13 120.5(3)
O3 C61 C62 121.6(3)
O3 C61 C60 120.0(3)
C60 C61 C62 118.5(3)
C20 C19 H19 119.0
C18 C19 H19 119.0
C18 C19 C20 122.1(3)
C5 C4 Na1 79.54(17)
C5 C4 C16 120.3(3)
C16 C4 Na1 105.54(18)
C3 C4 Na1 84.22(19)
C3 C4 C5 119.5(3)
C3 C4 C16 120.1(3)
C5 C13 H13 107.4
C5 C13 C15 110.7(3)
C5 C13 C14 113.6(3)
C15 C13 H13 107.4
C15 C13 C14 109.9(3)
C14 C13 H13 107.4
C17 C16 C4 120.4(3)
C17 C16 C21 120.0(3)
C21 C16 C4 119.6(2)
C19 C20 C22 119.1(3)
C19 C20 C21 119.8(3)
C21 C20 C22 121.1(3)
C75 O6 Na1 126.3(3)
C72 O6 Na1 126.0(3)
C72 O6 C75 106.0(4)
O5 C70 C69 124.1(3)
O5 C70 C71 118.2(3)
C69 C70 C71 117.8(3)
C5 C6 H6 118.7
C1 C6 C5 122.5(3)
C1 C6 H6 118.7
C16 C17 H17 119.0
C18 C17 C16 122.0(3)
C18 C17 H17 119.0
N1 C22 C20 113.6(2)
N1 C22 H22A 108.8
N1 C22 H22B 108.8
C20 C22 H22A 108.8
C20 C22 H22B 108.8
H22A C22 H22B 107.7
C61 C62 C66 120.9(3)
C63 C62 C61 119.6(3)
C63 C62 C66 119.4(3)
C19 C18 H18 120.8
C17 C18 C19 118.4(3)
C17 C18 H18 120.8
C42 C41 H41 119.3
C42 C41 C40 121.5(3)
C40 C41 H41 119.3
N1 C44 H44A 108.4
N1 C44 H44B 108.4
N1 C44 C42 115.3(3)
H44A C44 H44B 107.5
C42 C44 H44A 108.4
C42 C44 H44B 108.4
N1 C66 H66A 108.8
N1 C66 H66B 108.8
C62 C66 N1 113.9(2)
C62 C66 H66A 108.8
C62 C66 H66B 108.8
H66A C66 H66B 107.7
C26 C27 C35 119.9(3)
C28 C27 C26 119.0(4)
C28 C27 C35 121.1(3)
C6 C1 C2 118.6(3)
C6 C1 C7 121.4(3)
C2 C1 C7 120.0(3)
C41 C42 C44 119.5(3)
C41 C42 C43 120.4(3)
C43 C42 C44 120.1(3)
C41 C40 H40 120.7
C39 C40 C41 118.6(3)
C39 C40 H40 120.7
O1 C21 C16 120.2(2)
O1 C21 C20 122.0(3)
C16 C21 C20 117.8(3)
C27 C26 C38 120.4(4)
C25 C26 C27 119.5(3)
C25 C26 C38 120.1(3)
C27 C35 H35 107.0
C27 C35 C37 111.9(3)
C27 C35 C36 114.8(3)
C37 C35 H35 107.0
C36 C35 H35 107.0
C36 C35 C37 108.7(3)
C61 C60 C48 118.3(3)
C65 C60 C61 120.1(3)
C65 C60 C48 121.5(3)
C60 C48 Na2 102.5(2)
C49 C48 Na2 92.0(2)
C49 C48 C60 120.0(3)
C49 C48 C47 119.7(3)
C47 C48 Na2 72.9(2)
C47 C48 C60 120.3(3)
C45 C50 H50 119.0
C45 C50 C49 122.0(3)
C49 C50 H50 119.0
C4 C3 Na1 68.66(18)
C4 C3 C10 120.6(3)
C2 C3 Na1 86.1(2)
C2 C3 C4 119.8(3)
C2 C3 C10 119.7(3)
C10 C3 Na1 116.8(3)
C70 C69 H69 117.2
C68 C69 C70 125.6(3)
C68 C69 H69 117.2
C45 C46 H46 118.7
C45 C46 C47 122.6(3)
C47 C46 H46 118.7
C1 C2 C3 121.7(3)
C1 C2 H2 119.2
C3 C2 H2 119.2
C62 C63 H63 119.1
C62 C63 C64 121.9(3)
C64 C63 H63 119.1
C50 C45 C51 120.3(3)
C46 C45 C50 117.7(3)
C46 C45 C51 122.0(3)
O2 C43 C42 122.4(3)
O2 C43 C38 120.2(3)
C38 C43 C42 117.4(3)
C48 C49 C57 121.4(3)
C50 C49 C48 119.2(3)
C50 C49 C57 119.3(3)
C45 C51 H51 109.3(16)
C52 C51 C45 109.9(3)
C52 C51 H51 110.2(16)
C53 C51 C45 111.9(3)
C53 C51 C52 110.7(4)
C53 C51 H51 104.7(16)
C70 C71 H71A 109.5
C70 C71 H71B 109.5
C70 C71 H71C 109.5
H71A C71 H71B 109.5
H71A C71 H71C 109.5
H71B C71 H71C 109.5
C48 C47 Na2 78.78(19)
C48 C47 C54 121.4(3)
C46 C47 Na2 89.2(2)
C46 C47 C48 118.8(3)
C46 C47 C54 119.9(3)
C54 C47 Na2 102.2(2)
C43 C38 C26 119.2(3)
C39 C38 C26 120.9(3)
C39 C38 C43 119.8(3)
C60 C65 H65 119.1
C60 C65 C64 121.8(3)
C64 C65 H65 119.1
C13 C15 H15A 109.5
C13 C15 H15B 109.5
C13 C15 H15C 109.5
H15A C15 H15B 109.5
H15A C15 H15C 109.5
H15B C15 H15C 109.5
C40 C39 C38 122.3(3)
C40 C39 H39 118.9
C38 C39 H39 118.9
H67A C67 H67B 109.5
H67A C67 H67C 109.5
H67B C67 H67C 109.5
C68 C67 H67A 109.5
C68 C67 H67B 109.5
C68 C67 H67C 109.5
C63 C64 H64 121.0
C65 C64 C63 118.1(3)
C65 C64 H64 121.0
C1 C7 H7 107.0
C8 C7 C1 112.0(3)
C8 C7 H7 107.0
C9 C7 C1 112.2(3)
C9 C7 H7 107.0
C9 C7 C8 111.2(3)
C47 C54 H54 107.8
C56 C54 C47 113.5(3)
C56 C54 H54 107.8
C56 C54 C55 110.3(4)
C55 C54 C47 109.3(3)
C55 C54 H54 107.8
O4 C68 C69 122.2(3)
O4 C68 C67 117.7(3)
C69 C68 C67 120.1(3)
C13 C14 H14A 109.5
C13 C14 H14B 109.5
C13 C14 H14C 109.5
H14A C14 H14B 109.5
H14A C14 H14C 109.5
H14B C14 H14C 109.5
C35 C37 H37A 109.5
C35 C37 H37B 109.5
C35 C37 H37C 109.5
H37A C37 H37B 109.5
H37A C37 H37C 109.5
H37B C37 H37C 109.5
C27 C28 H28 119.0
C27 C28 C23 122.0(4)
C23 C28 H28 119.0
C35 C36 H36A 109.5
C35 C36 H36B 109.5
C35 C36 H36C 109.5
H36A C36 H36B 109.5
H36A C36 H36C 109.5
H36B C36 H36C 109.5
C49 C57 H57 110.5
C49 C57 H57A 101.5
C49 C57 C58 112.4(5)
C59 C57 C49 112.7(3)
C59 C57 H57 110.5
C59 C57 H57A 101.5
C59 C57 C58 99.7(5)
C58 C57 H57 110.5
C58A C57 C49 106.8(7)
C58A C57 H57A 101.5
C58A C57 C59 128.6(7)
C26 C25 C32 120.4(3)
C24 C25 C26 118.8(4)
C24 C25 C32 120.8(4)
C54 C56 H56A 109.5
C54 C56 H56B 109.5
C54 C56 H56C 109.5
H56A C56 H56B 109.5
H56A C56 H56C 109.5
H56B C56 H56C 109.5
C51 C52 H52A 109.5
C51 C52 H52B 109.5
C51 C52 H52C 109.5
H52A C52 H52B 109.5
H52A C52 H52C 109.5
H52B C52 H52C 109.5
C7 C8 H8A 109.5
C7 C8 H8B 109.5
C7 C8 H8C 109.5
H8A C8 H8B 109.5
H8A C8 H8C 109.5
H8B C8 H8C 109.5
C54 C55 H55A 109.5
C54 C55 H55B 109.5
C54 C55 H55C 109.5
H55A C55 H55B 109.5
H55A C55 H55C 109.5
H55B C55 H55C 109.5
C3 C10 H10 104.4
C3 C10 H10A 104.2
C3 C10 C11 110.6(4)
C3 C10 C12 109.5(4)
C11 C10 H10 104.4
C12 C10 H10A 104.2
C12A C10 C3 117.7(6)
C12A C10 H10 104.4
C12A C10 C11 113.7(7)
C11A C10 C3 117.3(5)
C11A C10 H10A 104.2
C11A C10 C12 115.8(6)
C57 C59 H59A 109.5
C57 C59 H59B 109.5
C57 C59 H59C 109.5
H59A C59 H59B 109.5
H59A C59 H59C 109.5
H59B C59 H59C 109.5
C7 C9 H9A 109.5
C7 C9 H9B 109.5
C7 C9 H9C 109.5
H9A C9 H9B 109.5
H9A C9 H9C 109.5
H9B C9 H9C 109.5
H30D C30 H30E 109.5
H30D C30 H30F 109.5
H30E C30 H30F 109.5
H30A C30 H30B 109.5
H30A C30 H30C 109.5
H30B C30 H30C 109.5
C29 C30 H30D 109.5
C29 C30 H30E 109.5
C29 C30 H30F 109.5
C29A C30 H30A 109.5
C29A C30 H30B 109.5
C29A C30 H30C 109.5
C25 C24 H24 118.2
C23 C24 C25 123.6(4)
C23 C24 H24 118.2
C25 C32 H32 106.6
C34 C32 C25 112.1(4)
C34 C32 H32 106.6
C33 C32 C25 110.1(4)
C33 C32 H32 106.6
C33 C32 C34 114.3(5)
C28 C23 C29 111.3(5)
C28 C23 C29A 128.0(6)
C24 C23 C28 117.1(4)
C24 C23 C29 130.0(6)
C24 C23 C29A 113.7(6)
O6 C75 H75A 109.7
O6 C75 H75B 109.7
O6 C75 C74 109.9(5)
H75A C75 H75B 108.2
C74 C75 H75A 109.7
C74 C75 H75B 109.7
C32 C34 H34A 109.5
C32 C34 H34B 109.5
C32 C34 H34C 109.5
H34A C34 H34B 109.5
H34A C34 H34C 109.5
H34B C34 H34C 109.5
C32 C33 H33A 109.5
C32 C33 H33B 109.5
C32 C33 H33C 109.5
H33A C33 H33B 109.5
H33A C33 H33C 109.5
H33B C33 H33C 109.5
C30 C29 H29 112.3
C23 C29 C30 103.2(7)
C23 C29 H29 112.3
C31 C29 C30 107.5(7)
C31 C29 C23 108.7(7)
C31 C29 H29 112.3
O6 C72 H72A 110.3
O6 C72 H72B 110.3
O6 C72 C73 107.1(5)
H72A C72 H72B 108.6
C73 C72 H72A 110.3
C73 C72 H72B 110.3
C72 C73 H73A 110.9
C72 C73 H73B 110.9
C72 C73 C74 104.0(5)
H73A C73 H73B 109.0
C74 C73 H73A 110.9
C74 C73 H73B 110.9
C75 C74 C73 101.2(5)
C75 C74 H74A 111.5
C75 C74 H74B 111.5
C73 C74 H74A 111.5
C73 C74 H74B 111.5
H74A C74 H74B 109.3
C29 C31 H31A 109.5
C29 C31 H31B 109.5
C29 C31 H31C 109.5
H31A C31 H31B 109.5
H31A C31 H31C 109.5
H31B C31 H31C 109.5
C57 C58 H58A 109.5
C57 C58 H58B 109.5
C57 C58 H58C 109.5
H58A C58 H58B 109.5
H58A C58 H58C 109.5
H58B C58 H58C 109.5
C10 C11 H11A 109.5
C10 C11 H11B 109.5
C10 C11 H11C 109.5
H11A C11 H11B 109.5
H11A C11 H11C 109.5
H11B C11 H11C 109.5
C10 C12 H12A 109.5
C10 C12 H12B 109.5
C10 C12 H12C 109.5
H12A C12 H12B 109.5
H12A C12 H12C 109.5
H12B C12 H12C 109.5
C30 C29A C23 113.3(8)
C30 C29A H29A 111.1
C30 C29A C31A 106.4(9)
C23 C29A H29A 111.1
C31A C29A C23 103.6(9)
C31A C29A H29A 111.1
C29A C31A H31D 109.5
C29A C31A H31E 109.5
C29A C31A H31F 109.5
H31D C31A H31E 109.5
H31D C31A H31F 109.5
H31E C31A H31F 109.5
C57 C58A H58D 109.5
C57 C58A H58E 109.5
C57 C58A H58F 109.5
H58D C58A H58E 109.5
H58D C58A H58F 109.5
H58E C58A H58F 109.5
C51 C53 H53A 109.5
C51 C53 H53B 109.5
C51 C53 H53C 109.5
H53A C53 H53B 109.5
H53A C53 H53C 109.5
H53B C53 H53C 109.5
C10 C12A H12D 109.5
C10 C12A H12E 109.5
C10 C12A H12F 109.5
H12D C12A H12E 109.5
H12D C12A H12F 109.5
H12E C12A H12F 109.5
C10 C11A H11D 109.5
C10 C11A H11E 109.5
C10 C11A H11F 109.5
H11D C11A H11E 109.5
H11D C11A H11F 109.5
H11E C11A H11F 109.5

loop_
_geom_bond_atom_site_label_1
_geom_bond_atom_site_label_2
_geom_bond_distance
Mn1 O3 2.091(2)
Mn1 O1 2.093(2)
Mn1 O4 2.1467(19)
Mn1 O2 2.006(2)
Mn1 N1 2.238(2)
Na1 O1 2.336(2)
Na1 O4 2.368(2)
Na1 O5 2.507(3)
Na1 C5 2.972(3)
Na1 C4 2.881(3)
Na1 O6 2.337(3)
Na1 C3 3.078(4)
Na2 O3 2.242(2)
Na2 O4 2.365(2)
Na2 O5 2.369(3)
Na2 C48 2.913(4)
Na2 C47 2.838(4)
O3 C61 1.325(4)
O1 C21 1.333(3)
O4 C68 1.287(3)
O2 C43 1.315(4)
O5 C70 1.240(4)
N1 C22 1.483(4)
N1 C44 1.487(4)
N1 C66 1.498(4)
C5 C4 1.421(4)
C5 C13 1.504(5)
C5 C6 1.415(4)
C61 C62 1.427(4)
C61 C60 1.408(4)
C19 H19 0.9500
C19 C20 1.388(4)
C19 C18 1.383(4)
C4 C16 1.497(4)
C4 C3 1.410(5)
C13 H13 1.0000
C13 C15 1.526(5)
C13 C14 1.535(5)
C16 C17 1.390(4)
C16 C21 1.416(4)
C20 C22 1.507(4)
C20 C21 1.421(4)
O6 C75 1.437(5)
O6 C72 1.397(6)
C70 C69 1.410(5)
C70 C71 1.509(4)
C6 H6 0.9500
C6 C1 1.379(5)
C17 H17 0.9500
C17 C18 1.378(4)
C22 H22A 0.9900
C22 H22B 0.9900
C62 C66 1.493(4)
C62 C63 1.374(5)
C18 H18 0.9500
C41 H41 0.9500
C41 C42 1.373(4)
C41 C40 1.387(5)
C44 H44A 0.9900
C44 H44B 0.9900
C44 C42 1.511(4)
C66 H66A 0.9900
C66 H66B 0.9900
C27 C26 1.413(5)
C27 C35 1.509(5)
C27 C28 1.381(5)
C1 C2 1.385(5)
C1 C7 1.534(4)
C42 C43 1.428(4)
C40 H40 0.9500
C40 C39 1.376(5)
C26 C38 1.503(5)
C26 C25 1.397(6)
C35 H35 1.0000
C35 C37 1.555(5)
C35 C36 1.526(5)
C60 C48 1.505(4)
C60 C65 1.373(5)
C48 C49 1.399(5)
C48 C47 1.409(5)
C50 H50 0.9500
C50 C45 1.387(5)
C50 C49 1.395(4)
C3 C2 1.395(4)
C3 C10 1.524(5)
C69 H69 0.9500
C69 C68 1.387(4)
C46 H46 0.9500
C46 C45 1.384(5)
C46 C47 1.389(4)
C2 H2 0.9500
C63 H63 0.9500
C63 C64 1.395(5)
C45 C51 1.532(4)
C43 C38 1.419(5)
C49 C57 1.529(5)
C51 C52 1.510(6)
C51 C53 1.496(5)
C51 H51 1.07(3)
C71 H71A 0.9800
C71 H71B 0.9800
C71 H71C 0.9800
C47 C54 1.531(5)
C38 C39 1.379(4)
C65 H65 0.9500
C65 C64 1.395(5)
C15 H15A 0.9800
C15 H15B 0.9800
C15 H15C 0.9800
C39 H39 0.9500
C67 H67A 0.9800
C67 H67B 0.9800
C67 H67C 0.9800
C67 C68 1.508(5)
C64 H64 0.9500
C7 H7 1.0000
C7 C8 1.533(5)
C7 C9 1.484(5)
C54 H54 1.0000
C54 C56 1.517(6)
C54 C55 1.519(6)
C14 H14A 0.9800
C14 H14B 0.9800
C14 H14C 0.9800
C37 H37A 0.9800
C37 H37B 0.9800
C37 H37C 0.9800
C28 H28 0.9500
C28 C23 1.396(6)
C36 H36A 0.9800
C36 H36B 0.9800
C36 H36C 0.9800
C57 H57 1.0000
C57 H57A 1.0000
C57 C59 1.489(6)
C57 C58 1.626(12)
C57 C58A 1.403(16)
C25 C24 1.374(6)
C25 C32 1.525(6)
C56 H56A 0.9800
C56 H56B 0.9800
C56 H56C 0.9800
C52 H52A 0.9800
C52 H52B 0.9800
C52 H52C 0.9800
C8 H8A 0.9800
C8 H8B 0.9800
C8 H8C 0.9800
C55 H55A 0.9800
C55 H55B 0.9800
C55 H55C 0.9800
C10 H10 1.0000
C10 H10A 1.0000
C10 C11 1.688(10)
C10 C12 1.621(10)
C10 C12A 1.330(9)
C10 C11A 1.335(8)
C59 H59A 0.9800
C59 H59B 0.9800
C59 H59C 0.9800
C9 H9A 0.9800
C9 H9B 0.9800
C9 H9C 0.9800
C30 H30D 0.9800
C30 H30E 0.9800
C30 H30F 0.9800
C30 H30A 0.9800
C30 H30B 0.9800
C30 H30C 0.9800
C30 C29 1.649(11)
C30 C29A 1.429(11)
C24 H24 0.9500
C24 C23 1.372(6)
C32 H32 1.0000
C32 C34 1.510(7)
C32 C33 1.472(8)
C23 C29 1.569(11)
C23 C29A 1.587(12)
C75 H75A 0.9900
C75 H75B 0.9900
C75 C74 1.451(8)
C34 H34A 0.9800
C34 H34B 0.9800
C34 H34C 0.9800
C33 H33A 0.9800
C33 H33B 0.9800
C33 H33C 0.9800
C29 H29 1.0000
C29 C31 1.546(15)
C72 H72A 0.9900
C72 H72B 0.9900
C72 C73 1.462(8)
C73 H73A 0.9900
C73 H73B 0.9900
C73 C74 1.478(9)
C74 H74A 0.9900
C74 H74B 0.9900
C31 H31A 0.9800
C31 H31B 0.9800
C31 H31C 0.9800
C58 H58A 0.9800
C58 H58B 0.9800
C58 H58C 0.9800
C11 H11A 0.9800
C11 H11B 0.9800
C11 H11C 0.9800
C12 H12A 0.9800
C12 H12B 0.9800
C12 H12C 0.9800
C29A H29A 1.0000
C29A C31A 1.450(15)
C31A H31D 0.9800
C31A H31E 0.9800
C31A H31F 0.9800
C58A H58D 0.9800
C58A H58E 0.9800
C58A H58F 0.9800
C53 H53A 0.9800
C53 H53B 0.9800
C53 H53C 0.9800
C12A H12D 0.9800
C12A H12E 0.9800
C12A H12F 0.9800
C11A H11D 0.9800
C11A H11E 0.9800
C11A H11F 0.9800

loop_
_smtbx_masks_void_nr
_smtbx_masks_void_average_x
_smtbx_masks_void_average_y
_smtbx_masks_void_average_z
_smtbx_masks_void_volume
_smtbx_masks_void_count_electrons
1 0.533 0.000 -0.868 1620.6 313.2
2 0.750 0.500 -0.180 1620.6 313.2
